data_7209926
loop_
_publ_author_name
'Yamada, Manabu'
'Hamada, Fumio'

_publ_section_title
;
 Supramolecular assemblies with water-soluble p-sulfonatothiacalix[6]arene
 lanthanide complexes: one-dimensional &#x2018;ladder-type&#x2019;
 coordination polymers and one-dimensional hydrogen-bonded polymers
;
_journal_issue 28
_journal_name_full CrystEngComm
_journal_page_first 5703
_journal_paper_doi 10.1039/c3ce40431e
_journal_volume 15
_journal_year 2013
_chemical_formula_moiety 'C36 H74 Eu2 O56 S12'
_chemical_formula_sum 'C36 H74 Eu2 O56 S12'
_chemical_formula_weight 2091.59
_space_group_IT_number 14
_symmetry_cell_setting monoclinic
_symmetry_Int_Tables_number 14
_symmetry_space_group_name_Hall '-P 2yn'
_symmetry_space_group_name_H-M 'P 1 21/n 1'
_atom_sites_solution_hydrogens geom
_atom_sites_solution_primary direct
_atom_sites_solution_secondary difmap
_cell_angle_alpha 90.0000
_cell_angle_beta 110.6210(11)
_cell_angle_gamma 90.0000
_cell_formula_units_Z 2
_cell_length_a 15.5737(6)
_cell_length_b 12.2953(5)
_cell_length_c 20.6509(8)
_cell_measurement_reflns_used 28960
_cell_measurement_temperature 100.1
_cell_measurement_theta_max 27.45
_cell_measurement_theta_min 3.10
_cell_volume 3701.0(3)
_computing_cell_refinement 'RAPID AUTO'
_computing_data_collection 'RAPID AUTO (Rigaku, ????)'
_computing_data_reduction 'RAPID AUTO'
_computing_molecular_graphics 'CrystalStructure 4.0'
_computing_publication_material 'CrystalStructure 4.0 (Rigaku, 2010)'
_computing_structure_refinement 'SHELXL97 (Sheldrick, 2008)'
_computing_structure_solution 'SHELXS97 (Sheldrick, 2008)'
_diffrn_ambient_temperature 100.1
_diffrn_detector_area_resol_mean 10.000
_diffrn_measured_fraction_theta_full 0.997
_diffrn_measured_fraction_theta_max 0.997
_diffrn_measurement_device_type 'Rigaku R-AXIS RAPID'
_diffrn_measurement_method \w
_diffrn_radiation_type 'Mo K\a'
_diffrn_radiation_wavelength 0.71075
_diffrn_reflns_av_R_equivalents 0.0407
_diffrn_reflns_limit_h_max 20
_diffrn_reflns_limit_h_min -20
_diffrn_reflns_limit_k_max 15
_diffrn_reflns_limit_k_min -15
_diffrn_reflns_limit_l_max 26
_diffrn_reflns_limit_l_min -26
_diffrn_reflns_number 35005
_diffrn_reflns_theta_full 27.45
_diffrn_reflns_theta_max 27.45
_diffrn_standards_number 0
_exptl_absorpt_coefficient_mu 2.129
_exptl_absorpt_correction_T_max 0.653
_exptl_absorpt_correction_T_min 0.458
_exptl_absorpt_correction_type multi-scan
_exptl_absorpt_process_details 'ABSCOR (Rigaku, 1995)'
_exptl_crystal_colour colorless
_exptl_crystal_density_diffrn 1.877
_exptl_crystal_density_method 'not measured'
_exptl_crystal_description block
_exptl_crystal_F_000 2112.00
_exptl_crystal_size_max 0.250
_exptl_crystal_size_mid 0.200
_exptl_crystal_size_min 0.200
_refine_diff_density_max 0.840
_refine_diff_density_min -1.250
_refine_ls_extinction_method none
_refine_ls_goodness_of_fit_ref 1.021
_refine_ls_hydrogen_treatment constr
_refine_ls_number_parameters 588
_refine_ls_number_reflns 8422
_refine_ls_number_restraints 5
_refine_ls_R_factor_gt 0.0270
_refine_ls_shift/su_max 0.001
_refine_ls_structure_factor_coef Fsqd
_refine_ls_weighting_details 'w = 1/[\s^2^(Fo^2^)+(0.0326P)^2^+6.1319P] where P=(Fo^2^+2Fc^2^)/3'
_refine_ls_weighting_scheme calc
_refine_ls_wR_factor_ref 0.0680
_reflns_number_gt 7687
_reflns_number_total 8422
_reflns_threshold_expression F^2^>2.0\s(F^2^)
_cod_data_source_file c3ce40431e.txt
_cod_data_source_block TC6A-SO3Eu
_cod_original_cell_volume 3700.9(3)
_cod_database_code 7209926

loop_
_symmetry_equiv_pos_site_id
_symmetry_equiv_pos_as_xyz
1 +X,+Y,+Z
2 1/2-X,1/2+Y,1/2-Z
3 -X,-Y,-Z
4 1/2+X,1/2-Y,1/2+Z

loop_
_atom_site_label
_atom_site_type_symbol
_atom_site_fract_x
_atom_site_fract_y
_atom_site_fract_z
_atom_site_U_iso_or_equiv
_atom_site_adp_type
_atom_site_occupancy
_atom_site_symmetry_multiplicity
_atom_site_calc_flag
_atom_site_refinement_flags
Eu1 Eu 0.332534(9) 0.263622(10) 0.852303(6) 0.01158(5) Uani 1.0 4 d .
S1 S 0.78446(4) 0.41362(5) 0.75928(3) 0.01079(12) Uani 1.0 4 d .
S2 S 0.61963(4) 0.06057(5) 0.59619(3) 0.01054(12) Uani 1.0 4 d .
S3 S 0.51459(4) 0.33970(5) 0.37057(3) 0.01147(12) Uani 1.0 4 d .
S4 S 0.97797(4) 0.16445(5) 0.64107(3) 0.01385(13) Uani 1.0 4 d .
S5 S 0.58325(4) -0.08670(5) 0.33834(3) 0.01164(12) Uani 1.0 4 d .
S6 S 0.17834(4) 0.23481(5) 0.39320(3) 0.01467(13) Uani 1.0 4 d .
O1 O 0.62981(13) 0.26768(14) 0.68089(10) 0.0144(4) Uani 1.0 4 d .
O2 O 0.55323(14) 0.26862(14) 0.52242(9) 0.0152(4) Uani 1.0 4 d .
O3 O 0.41302(12) 0.50926(14) 0.28850(9) 0.0143(4) Uani 1.0 4 d .
O4 O 0.98568(14) 0.24608(17) 0.59170(10) 0.0219(5) Uani 1.0 4 d .
O5 O 0.96981(14) 0.05385(17) 0.61308(11) 0.0238(5) Uani 1.0 4 d .
O6 O 1.05192(13) 0.17476(16) 0.70783(10) 0.0186(4) Uani 1.0 4 d .
O7 O 0.68148(13) -0.09401(16) 0.34738(10) 0.0175(4) Uani 1.0 4 d .
O8 O 0.52760(13) -0.05398(16) 0.26816(9) 0.0183(4) Uani 1.0 4 d .
O9 O 0.55045(14) -0.18369(15) 0.36222(10) 0.0180(4) Uani 1.0 4 d .
O10 O 0.11042(14) 0.18557(17) 0.33283(11) 0.0228(5) Uani 1.0 4 d .
O11 O 0.13580(14) 0.30679(17) 0.43055(10) 0.0209(4) Uani 1.0 4 d .
O12 O 0.24016(14) 0.15684(17) 0.43998(11) 0.0239(5) Uani 1.0 4 d .
O13 O 0.41713(15) 0.10565(17) 0.83914(11) 0.0177(4) Uani 1.0 4 d .
O14 O 0.42472(15) 0.31572(17) 0.78792(11) 0.0171(4) Uani 1.0 4 d .
O15 O 0.46994(16) 0.2465(2) 0.95270(11) 0.0269(5) Uani 1.0 4 d .
O16 O 0.24148(14) 0.18313(17) 0.74272(10) 0.0180(4) Uani 1.0 4 d .
O17 O 0.37281(16) 0.45345(18) 0.88076(12) 0.0238(5) Uani 1.0 4 d .
O18 O 0.20727(15) 0.37983(18) 0.78884(11) 0.0218(5) Uani 1.0 4 d .
O19 O 0.28115(14) 0.31542(18) 0.94550(10) 0.0187(4) Uani 1.0 4 d .
O20 O 0.25939(16) 0.11110(18) 0.88212(12) 0.0230(5) Uani 1.0 4 d .
O21 O 0.33983(16) 0.51958(18) 0.99367(11) 0.0210(5) Uani 1.0 4 d .
O22 O 0.38342(14) 0.49036(17) 0.70328(11) 0.0195(4) Uani 1.0 4 d .
O23 O 0.13020(16) 0.39209(17) 0.64658(11) 0.0222(5) Uani 1.0 4 d .
O24 O 0.4037(2) 0.39524(19) 0.58668(13) 0.0319(6) Uani 1.0 4 d .
O25 O 0.23692(17) 0.2979(2) 0.57679(13) 0.0281(5) Uani 1.0 4 d .
O26 O 0.3906(2) 0.52556(19) 0.47950(12) 0.0366(7) Uani 1.0 4 d .
O27A O 0.2468(3) 0.6353(3) 0.48961(15) 0.0257(7) Uiso 0.8000 4 d .
O27B O 0.2111(9) 0.6210(9) 0.4795(6) 0.022(3) Uiso 0.2000 4 d .
O28A O 0.0968(4) 0.5302(4) 0.4164(3) 0.0687(12) Uiso 0.8000 4 d .
O28B O 0.0806(12) 0.5164(14) 0.4534(9) 0.058(4) Uiso 0.2000 4 d .
C1 C 0.87395(17) 0.1911(2) 0.65417(12) 0.0120(5) Uani 1.0 4 d .
C2 C 0.86720(18) 0.2831(2) 0.69168(12) 0.0123(5) Uani 1.0 4 d .
C3 C 0.78548(18) 0.3064(2) 0.70131(12) 0.0116(5) Uani 1.0 4 d .
C4 C 0.70803(18) 0.24004(19) 0.67120(12) 0.0112(5) Uani 1.0 4 d .
C5 C 0.71587(17) 0.1479(2) 0.63304(12) 0.0110(5) Uani 1.0 4 d .
C6 C 0.79917(17) 0.1224(2) 0.62637(12) 0.0121(5) Uani 1.0 4 d .
C7 C 0.57583(17) 0.0212(2) 0.39283(12) 0.0111(5) Uani 1.0 4 d .
C8 C 0.59917(16) 0.0034(2) 0.46365(12) 0.0110(5) Uani 1.0 4 d .
C9 C 0.59230(17) 0.0875(2) 0.50645(12) 0.0105(5) Uani 1.0 4 d .
C10 C 0.56135(17) 0.1913(2) 0.47868(12) 0.0106(5) Uani 1.0 4 d .
C11 C 0.53962(16) 0.20800(19) 0.40709(12) 0.0102(5) Uani 1.0 4 d .
C12 C 0.54736(16) 0.1230(2) 0.36510(12) 0.0114(5) Uani 1.0 4 d .
C13 C 0.24864(17) 0.3189(2) 0.36265(12) 0.0118(5) Uani 1.0 4 d .
C14 C 0.34144(17) 0.2937(2) 0.37888(12) 0.0109(5) Uani 1.0 4 d .
C15 C 0.39555(17) 0.35882(19) 0.35355(12) 0.0099(5) Uani 1.0 4 d .
C16 C 0.35677(17) 0.45032(19) 0.31199(12) 0.0100(5) Uani 1.0 4 d .
C17 C 0.26415(17) 0.47496(19) 0.29702(12) 0.0105(5) Uani 1.0 4 d .
C18 C 0.20955(17) 0.4088(2) 0.32178(12) 0.0116(5) Uani 1.0 4 d .
H1 H 0.9175 0.3288 0.7102 0.0147 Uiso 1.0 4 calc R
H2 H 0.8049 0.0594 0.6033 0.0145 Uiso 1.0 4 calc R
H3 H 0.6194 -0.0648 0.4822 0.0132 Uiso 1.0 4 calc R
H4 H 0.5333 0.1347 0.3180 0.0137 Uiso 1.0 4 calc R
H5 H 0.3668 0.2338 0.4064 0.0130 Uiso 1.0 4 calc R
H6 H 0.1477 0.4245 0.3111 0.0139 Uiso 1.0 4 calc R
H7 H 0.5890 0.2252 0.6598 0.0173 Uiso 1.0 4 calc R
H8 H 0.5615 0.3287 0.5083 0.0182 Uiso 1.0 4 calc R
H9 H 0.3856 0.5630 0.2679 0.0172 Uiso 1.0 4 calc R
H10 H 0.4331 0.0988 0.8080 0.0278 Uiso 1.0 4 calc R
H11 H 0.4032 0.0527 0.8483 0.0285 Uiso 1.0 4 calc R
H12 H 0.4080 0.3674 0.7647 0.0243 Uiso 1.0 4 calc R
H13 H 0.4765 0.3121 0.8012 0.0213 Uiso 1.0 4 calc R
H14 H 0.5173 0.2303 0.9514 0.0169 Uiso 1.0 4 calc R
H15 H 0.4743 0.2544 0.9923 0.0453 Uiso 1.0 4 calc R
H16 H 0.2643 0.1586 0.7193 0.0199 Uiso 1.0 4 calc R
H17 H 0.1868 0.1768 0.7277 0.0297 Uiso 1.0 4 calc R
H18 H 0.4258 0.4665 0.8801 0.0269 Uiso 1.0 4 calc R
H19 H 0.3635 0.4844 0.9102 0.0405 Uiso 1.0 4 calc R
H20 H 0.2105 0.4356 0.8060 0.0412 Uiso 1.0 4 calc R
H21 H 0.1835 0.3784 0.7475 0.0415 Uiso 1.0 4 calc R
H22 H 0.2887 0.3695 0.9615 0.0249 Uiso 1.0 4 calc R
H23 H 0.2686 0.2700 0.9725 0.0340 Uiso 1.0 4 calc R
H24 H 0.2219 0.0741 0.8533 0.0313 Uiso 1.0 4 calc R
H25 H 0.2559 0.1070 0.9175 0.0550 Uiso 1.0 4 calc R
H26 H 0.3125 0.5609 1.0024 0.0429 Uiso 1.0 4 calc R
H27 H 0.3901 0.5063 1.0298 0.0679 Uiso 1.0 4 calc R
H28 H 0.4153 0.5374 0.7262 0.0573 Uiso 1.0 4 calc R
H29 H 0.4054 0.4659 0.6776 0.0291 Uiso 1.0 4 calc R
H30 H 0.1676 0.3715 0.6249 0.0564 Uiso 1.0 4 calc R
H31 H 0.0877 0.3434 0.6330 0.0574 Uiso 1.0 4 calc R
H32 H 0.3492 0.3635 0.5810 0.0476 Uiso 1.0 4 calc R
H33 H 0.4474 0.3584 0.6042 0.0590 Uiso 1.0 4 calc R
H34 H 0.2526 0.2372 0.5893 0.0595 Uiso 1.0 4 calc R
H35 H 0.2086 0.2995 0.5344 0.0560 Uiso 1.0 4 calc R
H36 H 0.4008 0.4838 0.5088 0.0365 Uiso 1.0 4 calc R
H37 H 0.3887 0.4891 0.4468 0.0504 Uiso 1.0 4 calc R

loop_
_atom_site_aniso_label
_atom_site_aniso_U_11
_atom_site_aniso_U_22
_atom_site_aniso_U_33
_atom_site_aniso_U_12
_atom_site_aniso_U_13
_atom_site_aniso_U_23
Eu1 0.01130(7) 0.01334(7) 0.01004(7) -0.00157(5) 0.00370(5) -0.00210(4)
S1 0.0128(3) 0.0098(3) 0.0074(3) 0.0015(3) 0.0008(3) 0.0001(2)
S2 0.0118(3) 0.0112(3) 0.0074(3) -0.0011(3) 0.0019(3) 0.0003(2)
S3 0.0096(3) 0.0111(3) 0.0133(3) 0.0017(3) 0.0036(3) 0.0033(2)
S4 0.0098(3) 0.0180(3) 0.0131(3) 0.0007(3) 0.0033(3) -0.0017(3)
S5 0.0127(3) 0.0119(3) 0.0102(3) -0.0003(3) 0.0039(3) -0.0028(2)
S6 0.0111(3) 0.0155(3) 0.0177(3) 0.0007(3) 0.0055(3) 0.0061(3)
O1 0.0113(9) 0.0158(9) 0.0154(9) -0.0009(7) 0.0037(8) -0.0043(7)
O2 0.0238(11) 0.0107(9) 0.0115(9) 0.0020(8) 0.0068(8) -0.0004(7)
O3 0.0122(9) 0.0135(9) 0.0176(9) 0.0019(7) 0.0057(8) 0.0065(7)
O4 0.0179(10) 0.0330(12) 0.0149(10) -0.0043(9) 0.0059(9) 0.0014(8)
O5 0.0148(10) 0.0239(11) 0.0328(12) 0.0010(9) 0.0086(9) -0.0112(9)
O6 0.0097(9) 0.0282(11) 0.0146(9) 0.0002(8) 0.0001(8) 0.0002(8)
O7 0.0125(9) 0.0224(10) 0.0180(10) -0.0006(8) 0.0059(8) -0.0062(8)
O8 0.0200(10) 0.0224(10) 0.0094(9) 0.0031(8) 0.0012(8) -0.0028(8)
O9 0.0215(10) 0.0130(9) 0.0213(10) -0.0013(8) 0.0095(9) -0.0022(8)
O10 0.0177(10) 0.0234(11) 0.0266(11) -0.0071(9) 0.0070(9) -0.0017(9)
O11 0.0187(10) 0.0246(11) 0.0231(10) 0.0007(9) 0.0118(9) 0.0039(9)
O12 0.0162(10) 0.0255(11) 0.0310(12) 0.0043(9) 0.0097(9) 0.0175(9)
O13 0.0231(11) 0.0150(10) 0.0171(10) 0.0021(9) 0.0096(9) 0.0001(8)
O14 0.0146(11) 0.0203(11) 0.0178(10) 0.0030(9) 0.0073(9) 0.0057(8)
O15 0.0135(11) 0.0514(15) 0.0139(11) 0.0055(10) 0.0024(9) -0.0104(10)
O16 0.0099(10) 0.0274(11) 0.0157(10) 0.0008(9) 0.0033(9) -0.0082(8)
O17 0.0260(12) 0.0234(11) 0.0280(12) -0.0101(10) 0.0171(10) -0.0102(9)
O18 0.0270(12) 0.0196(11) 0.0157(11) 0.0048(9) 0.0036(9) -0.0044(9)
O19 0.0224(11) 0.0173(11) 0.0191(10) -0.0024(9) 0.0109(9) -0.0037(9)
O20 0.0292(12) 0.0245(11) 0.0163(11) -0.0121(10) 0.0092(10) -0.0048(9)
O21 0.0230(12) 0.0219(11) 0.0186(10) 0.0049(9) 0.0079(10) -0.0040(9)
O22 0.0196(11) 0.0195(10) 0.0193(10) 0.0003(9) 0.0069(9) 0.0025(8)
O23 0.0263(12) 0.0189(10) 0.0220(11) -0.0014(9) 0.0092(10) -0.0006(8)
O24 0.0395(15) 0.0199(11) 0.0363(14) 0.0027(11) 0.0132(12) 0.0034(10)
O25 0.0318(13) 0.0305(13) 0.0210(12) 0.0040(11) 0.0081(10) 0.0006(10)
O26 0.075(2) 0.0205(12) 0.0193(12) -0.0108(12) 0.0227(13) -0.0074(10)
C1 0.0091(12) 0.0156(12) 0.0105(11) 0.0023(10) 0.0026(10) 0.0014(9)
C2 0.0114(12) 0.0132(12) 0.0100(11) -0.0007(10) 0.0010(10) 0.0009(9)
C3 0.0142(12) 0.0109(11) 0.0072(11) 0.0025(10) 0.0004(10) 0.0008(9)
C4 0.0122(12) 0.0120(12) 0.0078(11) 0.0019(10) 0.0014(10) 0.0024(9)
C5 0.0115(12) 0.0121(11) 0.0069(11) -0.0010(10) 0.0002(10) 0.0016(9)
C6 0.0149(13) 0.0122(11) 0.0076(11) 0.0034(10) 0.0019(10) 0.0009(9)
C7 0.0096(12) 0.0121(11) 0.0114(11) -0.0002(10) 0.0034(10) -0.0026(9)
C8 0.0089(12) 0.0116(11) 0.0118(12) 0.0001(9) 0.0027(10) 0.0018(9)
C9 0.0090(11) 0.0129(12) 0.0083(11) -0.0005(9) 0.0014(9) 0.0006(9)
C10 0.0090(11) 0.0105(11) 0.0114(11) -0.0020(9) 0.0026(10) -0.0022(9)
C11 0.0080(11) 0.0102(11) 0.0113(11) 0.0002(9) 0.0023(10) 0.0026(9)
C12 0.0089(11) 0.0156(12) 0.0088(11) -0.0003(10) 0.0020(9) 0.0013(9)
C13 0.0113(12) 0.0142(12) 0.0098(11) -0.0014(10) 0.0036(10) -0.0005(9)
C14 0.0120(12) 0.0112(11) 0.0079(11) 0.0010(10) 0.0016(10) 0.0002(9)
C15 0.0099(12) 0.0094(11) 0.0096(11) 0.0022(9) 0.0022(9) -0.0014(9)
C16 0.0126(12) 0.0086(11) 0.0084(11) -0.0030(9) 0.0033(10) -0.0019(9)
C17 0.0127(12) 0.0093(11) 0.0076(11) 0.0000(9) 0.0012(10) -0.0004(9)
C18 0.0095(12) 0.0136(12) 0.0109(11) -0.0002(10) 0.0026(10) -0.0018(9)

loop_
_atom_type_symbol
_atom_type_description
_atom_type_scat_dispersion_real
_atom_type_scat_dispersion_imag
_atom_type_scat_source
C C 0.003 0.002
;
International Tables for Crystallography
(1992, Vol. C, Tables 4.2.6.8 and 6.1.1.4)
;
H H 0.000 0.000
;
International Tables for Crystallography
(1992, Vol. C, Table 6.1.1.4)
;
O O 0.011 0.006
;
International Tables for Crystallography
(1992, Vol. C, Tables 4.2.6.8 and 6.1.1.4)
;
S S 0.125 0.123
;
International Tables for Crystallography
(1992, Vol. C, Tables 4.2.6.8 and 6.1.1.4)
;
Eu Eu -0.158 3.668
;
International Tables for Crystallography
(1992, Vol. C, Tables 4.2.6.8 and 6.1.1.4)
;

loop_
_geom_angle_atom_site_label_1
_geom_angle_atom_site_label_2
_geom_angle_atom_site_label_3
_geom_angle
_geom_angle_publ_flag
_geom_angle_site_symmetry_1
_geom_angle_site_symmetry_3
O13 Eu1 O14 72.01(8) yes . .
O13 Eu1 O15 70.85(8) yes . .
O13 Eu1 O16 74.28(7) yes . .
O13 Eu1 O17 133.93(8) yes . .
O13 Eu1 O18 141.97(8) yes . .
O13 Eu1 O19 130.43(8) yes . .
O13 Eu1 O20 74.09(9) yes . .
O14 Eu1 O15 88.64(8) yes . .
O14 Eu1 O16 81.76(8) yes . .
O14 Eu1 O17 73.74(9) yes . .
O14 Eu1 O18 93.98(8) yes . .
O14 Eu1 O19 144.51(8) yes . .
O14 Eu1 O20 142.99(9) yes . .
O15 Eu1 O16 145.11(8) yes . .
O15 Eu1 O17 78.50(8) yes . .
O15 Eu1 O18 145.79(8) yes . .
O15 Eu1 O19 77.31(8) yes . .
O15 Eu1 O20 93.98(8) yes . .
O16 Eu1 O17 129.38(7) yes . .
O16 Eu1 O18 68.71(7) yes . .
O16 Eu1 O19 127.14(8) yes . .
O16 Eu1 O20 75.16(8) yes . .
O17 Eu1 O18 69.63(7) yes . .
O17 Eu1 O19 71.60(9) yes . .
O17 Eu1 O20 142.89(10) yes . .
O18 Eu1 O19 81.05(8) yes . .
O18 Eu1 O20 103.81(8) yes . .
O19 Eu1 O20 71.29(9) yes . .
C3 S1 C17 103.43(12) yes . 3_666
C5 S2 C9 100.91(12) yes . .
C11 S3 C15 105.25(12) yes . .
O4 S4 O5 112.22(14) yes . .
O4 S4 O6 111.56(12) yes . .
O4 S4 C1 106.52(13) yes . .
O5 S4 O6 112.56(12) yes . .
O5 S4 C1 106.00(13) yes . .
O6 S4 C1 107.52(13) yes . .
O7 S5 O8 111.64(13) yes . .
O7 S5 O9 112.34(12) yes . .
O7 S5 C7 105.18(12) yes . .
O8 S5 O9 114.04(11) yes . .
O8 S5 C7 106.01(12) yes . .
O9 S5 C7 106.90(14) yes . .
O10 S6 O11 111.92(13) yes . .
O10 S6 O12 113.96(12) yes . .
O10 S6 C13 106.95(13) yes . .
O11 S6 O12 111.19(13) yes . .
O11 S6 C13 106.43(13) yes . .
O12 S6 C13 105.82(13) yes . .
S4 C1 C2 119.2(2) yes . .
S4 C1 C6 120.4(2) yes . .
C2 C1 C6 120.4(3) yes . .
C1 C2 C3 120.0(3) yes . .
S1 C3 C2 118.32(18) yes . .
S1 C3 C4 121.1(3) yes . .
C2 C3 C4 120.3(3) yes . .
O1 C4 C3 117.9(3) yes . .
O1 C4 C5 123.2(3) yes . .
C3 C4 C5 118.9(3) yes . .
S2 C5 C4 119.8(3) yes . .
S2 C5 C6 119.75(19) yes . .
C4 C5 C6 120.4(3) yes . .
C1 C6 C5 119.9(3) yes . .
S5 C7 C8 119.85(19) yes . .
S5 C7 C12 119.91(19) yes . .
C8 C7 C12 120.2(3) yes . .
C7 C8 C9 120.1(3) yes . .
S2 C9 C8 118.73(18) yes . .
S2 C9 C10 120.8(2) yes . .
C8 C9 C10 120.4(3) yes . .
O2 C10 C9 117.7(3) yes . .
O2 C10 C11 123.7(3) yes . .
C9 C10 C11 118.6(3) yes . .
S3 C11 C10 120.99(19) yes . .
S3 C11 C12 118.44(19) yes . .
C10 C11 C12 120.2(3) yes . .
C7 C12 C11 120.5(3) yes . .
S6 C13 C14 120.00(19) yes . .
S6 C13 C18 119.0(2) yes . .
C14 C13 C18 121.0(3) yes . .
C13 C14 C15 119.6(3) yes . .
S3 C15 C14 125.28(18) yes . .
S3 C15 C16 114.7(2) yes . .
C14 C15 C16 120.0(3) yes . .
O3 C16 C15 116.9(3) yes . .
O3 C16 C17 123.6(2) yes . .
C15 C16 C17 119.6(3) yes . .
S1 C17 C16 118.6(2) yes 3_666 .
S1 C17 C18 120.83(19) yes 3_666 .
C16 C17 C18 120.4(3) yes . .
C13 C18 C17 119.4(3) yes . .
C4 O1 H7 109.472 no . .
C10 O2 H8 109.483 no . .
C16 O3 H9 109.465 no . .
Eu1 O13 H10 122.013 no . .
Eu1 O13 H11 117.614 no . .
H10 O13 H11 109.315 no . .
Eu1 O14 H12 115.248 no . .
Eu1 O14 H13 124.212 no . .
H12 O14 H13 110.605 no . .
Eu1 O15 H14 124.150 no . .
Eu1 O15 H15 126.684 no . .
H14 O15 H15 109.139 no . .
Eu1 O16 H16 120.595 no . .
Eu1 O16 H17 126.534 no . .
H16 O16 H17 112.829 no . .
Eu1 O17 H18 110.364 no . .
Eu1 O17 H19 124.020 no . .
H18 O17 H19 111.851 no . .
Eu1 O18 H20 111.855 no . .
Eu1 O18 H21 123.263 no . .
H20 O18 H21 116.307 no . .
Eu1 O19 H22 123.603 no . .
Eu1 O19 H23 124.079 no . .
H22 O19 H23 109.477 no . .
Eu1 O20 H24 122.569 no . .
Eu1 O20 H25 120.459 no . .
H24 O20 H25 113.237 no . .
H26 O21 H27 110.000 no . .
H28 O22 H29 110.411 no . .
H30 O23 H31 101.709 no . .
H32 O24 H33 115.501 no . .
H34 O25 H35 110.500 no . .
H36 O26 H37 103.000 no . .
C1 C2 H1 120.018 no . .
C3 C2 H1 120.023 no . .
C1 C6 H2 120.039 no . .
C5 C6 H2 120.062 no . .
C7 C8 H3 119.971 no . .
C9 C8 H3 119.979 no . .
C7 C12 H4 119.749 no . .
C11 C12 H4 119.745 no . .
C13 C14 H5 120.205 no . .
C15 C14 H5 120.195 no . .
C13 C18 H6 120.299 no . .
C17 C18 H6 120.298 no . .

loop_
_geom_bond_atom_site_label_1
_geom_bond_atom_site_label_2
_geom_bond_distance
_geom_bond_publ_flag
_geom_bond_site_symmetry_2
Eu1 O13 2.415(3) yes .
Eu1 O14 2.363(3) yes .
Eu1 O15 2.408(2) yes .
Eu1 O16 2.4189(19) yes .
Eu1 O17 2.434(3) yes .
Eu1 O18 2.401(2) yes .
Eu1 O19 2.416(3) yes .
Eu1 O20 2.385(3) yes .
S1 C3 1.785(3) yes .
S1 C17 1.784(3) yes 3_666
S2 C5 1.782(3) yes .
S2 C9 1.780(3) yes .
S3 C11 1.771(3) yes .
S3 C15 1.777(3) yes .
S4 O4 1.465(3) yes .
S4 O5 1.466(3) yes .
S4 O6 1.4576(18) yes .
S4 C1 1.764(3) yes .
S5 O7 1.477(3) yes .
S5 O8 1.4590(18) yes .
S5 O9 1.450(3) yes .
S5 C7 1.770(3) yes .
S6 O10 1.453(2) yes .
S6 O11 1.475(3) yes .
S6 O12 1.457(2) yes .
S6 C13 1.776(3) yes .
O1 C4 1.346(4) yes .
O2 C10 1.348(4) yes .
O3 C16 1.352(4) yes .
C1 C2 1.396(4) yes .
C1 C6 1.389(4) yes .
C2 C3 1.385(5) yes .
C3 C4 1.406(4) yes .
C4 C5 1.409(4) yes .
C5 C6 1.388(4) yes .
C7 C8 1.394(4) yes .
C7 C12 1.383(4) yes .
C8 C9 1.388(4) yes .
C9 C10 1.413(4) yes .
C10 C11 1.411(4) yes .
C11 C12 1.390(4) yes .
C13 C14 1.399(4) yes .
C13 C18 1.393(4) yes .
C14 C15 1.391(4) yes .
C15 C16 1.415(4) yes .
C16 C17 1.398(4) yes .
C17 C18 1.398(4) yes .
O1 H7 0.820 no .
O2 H8 0.820 no .
O3 H9 0.820 no .
O13 H10 0.771 no .
O13 H11 0.732 no .
O14 H12 0.783 no .
O14 H13 0.756 no .
O15 H14 0.773 no .
O15 H15 0.803 no .
O16 H16 0.756 no .
O16 H17 0.800 no .
O17 H18 0.845 no .
O17 H19 0.772 no .
O18 H20 0.765 no .
O18 H21 0.803 no .
O19 H22 0.733 no .
O19 H23 0.858 no .
O20 H24 0.811 no .
O20 H25 0.754 no .
O21 H26 0.725 no .
O21 H27 0.885 no .
O22 H28 0.800 no .
O22 H29 0.786 no .
O23 H30 0.887 no .
O23 H31 0.863 no .
O24 H32 0.904 no .
O24 H33 0.792 no .
O25 H34 0.799 no .
O25 H35 0.831 no .
O26 H36 0.765 no .
O26 H37 0.802 no .
C2 H1 0.930 no .
C6 H2 0.930 no .
C8 H3 0.930 no .
C12 H4 0.930 no .
C14 H5 0.930 no .
C18 H6 0.930 no .

loop_
_geom_contact_atom_site_label_1
_geom_contact_atom_site_label_2
_geom_contact_distance
_geom_contact_publ_flag
_geom_contact_site_symmetry_2
S1 O1 2.9824(18) no .
S1 O3 3.0321(19) no 3_666
S2 O1 3.062(2) no .
S2 O2 2.9705(18) no .
S3 O2 3.103(2) no .
S3 O3 2.7987(18) no .
O1 O2 3.063(3) no .
O1 O3 2.943(3) no 3_666
O1 C16 3.474(3) no 3_666
O1 C17 3.524(3) no 3_666
O2 C4 3.187(3) no .
O2 C5 3.124(3) no .
O2 C14 3.588(3) no .
O4 C2 3.249(4) no .
O4 C6 3.568(4) no .
O5 C6 2.892(4) no .
O6 C2 3.080(4) no .
O7 C8 3.318(4) no .
O7 C12 3.487(4) no .
O8 C12 2.899(4) no .
O9 C8 3.023(3) no .
O10 C18 3.196(4) no .
O11 C18 3.123(4) no .
O12 C14 2.883(4) no .
C1 C4 2.793(5) no .
C2 C5 2.788(4) no .
C3 C6 2.791(4) no .
C3 C18 3.540(4) no 3_666
C4 C17 3.563(4) no 3_666
C5 C10 3.291(3) no .
C6 C9 3.328(3) no .
C7 C10 2.801(4) no .
C8 C11 2.791(4) no .
C9 C12 2.786(4) no .
C10 C14 3.548(4) no .
C10 C15 3.590(3) no .
C11 C14 3.116(4) no .
C13 C16 2.789(4) no .
C14 C17 2.800(4) no .
C15 C18 2.804(4) no .
S1 S2 3.3561(8) no 2_656
S1 C14 3.441(3) no 4_555
S2 S1 3.3561(8) no 2_646
S2 O9 3.413(3) no 3_656
S2 C7 3.289(3) no 3_656
S2 C8 3.285(3) no 3_656
S3 O22 3.305(3) no 3_666
S3 O24 3.497(3) no 3_666
S3 O26 3.360(3) no 3_666
S5 O18 3.555(3) no 4_554
O1 O9 2.825(3) no 3_656
O1 O10 3.307(4) no 4_555
O1 C18 3.488(3) no 4_555
O2 O9 3.476(4) no 3_656
O2 O24 3.433(4) no .
O2 O26 2.682(3) no 3_666
O2 O27A 3.421(5) no 3_666
O3 O10 3.235(3) no 2_555
O3 O22 3.114(3) no 3_666
O3 O24 3.315(3) no 3_666
O3 C1 3.598(3) no 4_454
O3 C6 3.577(3) no 4_454
O4 O15 2.795(4) no 4_554
O4 O23 2.789(3) no 1_655
O4 O27B 3.324(12) no 3_666
O4 O28A 3.015(6) no 3_666
O4 O28B 3.128(17) no 3_666
O5 O10 3.530(4) no 3_656
O5 O17 2.707(4) no 2_646
O5 O21 2.735(3) no 4_554
O6 O16 2.783(3) no 1_655
O6 O18 3.487(3) no 1_655
O6 O22 2.867(3) no 2_646
O6 O23 3.363(4) no 1_655
O7 O16 2.770(4) no 3_656
O7 O17 3.301(3) no 4_554
O7 O18 2.983(3) no 4_554
O7 O21 3.286(3) no 4_554
O7 O25 2.992(3) no 3_656
O8 O13 2.720(4) no 3_656
O8 O14 3.585(3) no 3_656
O8 O18 3.429(3) no 4_554
O8 C18 3.531(3) no 2_545
O9 S2 3.413(3) no 3_656
O9 O1 2.825(3) no 3_656
O9 O2 3.476(4) no 3_656
O9 O24 2.803(3) no 3_656
O9 O25 3.404(4) no 3_656
O10 O1 3.307(4) no 4_454
O10 O3 3.235(3) no 2_545
O10 O5 3.530(4) no 3_656
O10 O14 2.708(3) no 4_454
O11 O13 3.434(3) no 4_454
O11 O15 2.854(4) no 4_454
O11 O25 2.874(3) no .
O11 O28A 2.807(6) no .
O11 O28B 2.808(18) no .
O12 O21 2.735(4) no 2_546
O12 O25 3.331(4) no .
O12 C8 3.255(3) no 3_656
O13 O8 2.720(4) no 3_656
O13 O11 3.434(3) no 4_555
O13 O23 2.771(3) no 2_546
O13 O28A 3.165(5) no 4_555
O13 O28B 3.173(16) no 4_555
O14 O8 3.585(3) no 3_656
O14 O10 2.708(3) no 4_555
O14 O22 2.700(3) no .
O15 O4 2.795(4) no 4_455
O15 O11 2.854(4) no 4_555
O16 O6 2.783(3) no 1_455
O16 O7 2.770(4) no 3_656
O16 O22 3.489(4) no 2_546
O16 O23 3.335(3) no .
O17 O5 2.707(4) no 2_656
O17 O7 3.301(3) no 4_455
O17 O21 2.684(4) no .
O18 S5 3.555(3) no 4_455
O18 O6 3.487(3) no 1_455
O18 O7 2.983(3) no 4_455
O18 O8 3.429(3) no 4_455
O18 O23 2.759(3) no .
O18 C12 3.383(4) no 4_455
O19 O21 2.736(3) no .
O19 O27A 2.702(4) no 2_546
O19 O27B 2.828(12) no 2_546
O19 C11 3.572(4) no 4_455
O19 C12 3.511(3) no 4_455
O20 O22 2.738(3) no 2_546
O20 O23 3.358(4) no 2_546
O20 O27A 2.701(5) no 2_546
O20 O27B 2.733(13) no 2_546
O21 O5 2.735(3) no 4_455
O21 O7 3.286(3) no 4_455
O21 O12 2.735(4) no 2_556
O21 O17 2.684(4) no .
O21 O19 2.736(3) no .
O21 C6 3.490(4) no 4_455
O21 C8 3.588(4) no 4_455
O22 S3 3.305(3) no 3_666
O22 O3 3.114(3) no 3_666
O22 O6 2.867(3) no 2_656
O22 O14 2.700(3) no .
O22 O16 3.489(4) no 2_556
O22 O20 2.738(3) no 2_556
O22 O24 2.793(4) no .
O23 O4 2.789(3) no 1_455
O23 O6 3.363(4) no 1_455
O23 O13 2.771(3) no 2_556
O23 O16 3.335(3) no .
O23 O18 2.759(3) no .
O23 O20 3.358(4) no 2_556
O23 O25 2.805(4) no .
O23 O28A 3.444(6) no 3_566
O23 O28B 3.396(16) no 3_566
O24 S3 3.497(3) no 3_666
O24 O2 3.433(4) no .
O24 O3 3.315(3) no 3_666
O24 O9 2.803(3) no 3_656
O24 O22 2.793(4) no .
O24 O25 2.801(5) no .
O24 O26 2.682(4) no .
O25 O7 2.992(3) no 3_656
O25 O9 3.404(4) no 3_656
O25 O11 2.874(3) no .
O25 O12 3.331(4) no .
O25 O23 2.805(4) no .
O25 O24 2.801(5) no .
O26 S3 3.360(3) no 3_666
O26 O2 2.682(3) no 3_666
O26 O24 2.682(4) no .
O26 O26 3.270(5) no 3_666
O26 O27A 2.685(5) no .
O26 O27B 3.032(15) no .
O26 C14 3.451(4) no .
O26 C15 3.334(4) no .
O26 C16 3.437(4) no .
O27A O2 3.421(5) no 3_666
O27A O19 2.702(4) no 2_556
O27A O20 2.701(5) no 2_556
O27A O26 2.685(5) no .
O27A O28A 2.632(6) no .
O27A C10 3.539(5) no 3_666
O27B O4 3.324(12) no 3_666
O27B O19 2.828(12) no 2_556
O27B O20 2.733(13) no 2_556
O27B O26 3.032(15) no .
O27B O28B 2.30(3) no .
O27B C1 3.484(11) no 3_666
O27B C2 3.512(12) no 3_666
O28A O4 3.015(6) no 3_666
O28A O11 2.807(6) no .
O28A O13 3.165(5) no 4_454
O28A O23 3.444(6) no 3_566
O28A O27A 2.632(6) no .
O28A C2 3.383(6) no 3_666
O28A C18 3.398(7) no .
O28B O4 3.128(17) no 3_666
O28B O11 2.808(18) no .
O28B O13 3.173(16) no 4_454
O28B O23 3.396(16) no 3_566
O28B O27B 2.30(3) no .
C1 O3 3.598(3) no 4_555
C1 O27B 3.484(11) no 3_666
C2 O27B 3.512(12) no 3_666
C2 O28A 3.383(6) no 3_666
C4 C17 3.592(4) no 4_555
C5 C17 3.539(4) no 4_555
C6 O3 3.577(3) no 4_555
C6 O21 3.490(4) no 4_554
C7 S2 3.289(3) no 3_656
C8 S2 3.285(3) no 3_656
C8 O12 3.255(3) no 3_656
C8 O21 3.588(4) no 4_554
C8 C9 3.438(4) no 3_656
C9 C8 3.438(4) no 3_656
C9 C9 3.525(4) no 3_656
C10 O27A 3.539(5) no 3_666
C11 O19 3.572(4) no 4_554
C12 O18 3.383(4) no 4_554
C12 O19 3.511(3) no 4_554
C14 S1 3.441(3) no 4_454
C14 O26 3.451(4) no .
C15 O26 3.334(4) no .
C16 O26 3.437(4) no .
C17 C4 3.592(4) no 4_454
C17 C5 3.539(4) no 4_454
C18 O1 3.488(3) no 4_454
C18 O8 3.531(3) no 2_555
C18 O28A 3.398(7) no .
S1 H1 2.8090 no .
S1 H6 2.8755 no 3_666
S1 H9 2.5226 no 3_666
S2 H2 2.8369 no .
S2 H3 2.8122 no .
S2 H7 2.5476 no .
S3 H4 2.7998 no .
S3 H5 2.9566 no .
S3 H8 2.6798 no .
S4 H1 2.8199 no .
S4 H2 2.8394 no .
S5 H3 2.8355 no .
S5 H4 2.8218 no .
S6 H5 2.8506 no .
S6 H6 2.8243 no .
O1 H8 3.4238 no .
O1 H9 2.3849 no 3_666
O2 H5 3.0743 no .
O2 H7 2.7442 no .
O3 H7 3.4390 no 3_666
O4 H1 3.1586 no .
O5 H2 2.5052 no .
O6 H1 2.8356 no .
O7 H3 3.2736 no .
O7 H4 3.5520 no .
O8 H4 2.5269 no .
O9 H3 2.7489 no .
O10 H6 3.0587 no .
O11 H6 2.9223 no .
O12 H5 2.4956 no .
O13 H12 3.5476 no .
O13 H13 2.9025 no .
O13 H14 2.7581 no .
O13 H15 3.4875 no .
O13 H16 2.8401 no .
O13 H24 3.1797 no .
O13 H25 3.4336 no .
O14 H10 2.6947 no .
O14 H11 3.5244 no .
O14 H14 3.3389 no .
O14 H16 3.0805 no .
O14 H18 2.6533 no .
O15 H10 3.3678 no .
O15 H11 3.1352 no .
O15 H13 3.2677 no .
O15 H18 3.0510 no .
O15 H19 3.3244 no .
O15 H22 3.2633 no .
O15 H23 3.3136 no .
O15 H25 3.5883 no .
O16 H10 2.9943 no .
O16 H11 3.1309 no .
O16 H12 3.3518 no .
O16 H20 3.4670 no .
O16 H21 2.5783 no .
O16 H24 2.7566 no .
O17 H12 2.8432 no .
O17 H13 3.1936 no .
O17 H14 3.5221 no .
O17 H15 3.3511 no .
O17 H20 2.4641 no .
O17 H21 3.3768 no .
O17 H22 2.6654 no .
O18 H12 3.3373 no .
O18 H16 3.3389 no .
O18 H17 2.7649 no .
O18 H18 3.4281 no .
O18 H19 3.0918 no .
O18 H22 3.3402 no .
O19 H15 2.9148 no .
O19 H18 3.5338 no .
O19 H19 2.6756 no .
O19 H20 3.0762 no .
O19 H24 3.4700 no .
O19 H25 2.6254 no .
O20 H10 3.5496 no .
O20 H11 2.6688 no .
O20 H16 3.4401 no .
O20 H17 3.0917 no .
O20 H22 3.5299 no .
O20 H23 2.6703 no .
C2 H2 3.2547 no .
C3 H6 3.5048 no 3_666
C3 H7 3.0412 no .
C3 H9 3.3578 no 3_666
C4 H1 3.2609 no .
C4 H2 3.2660 no .
C4 H8 3.5072 no .
C4 H9 3.2958 no 3_666
C5 H7 2.4253 no .
C6 H1 3.2537 no .
C8 H2 3.5422 no .
C8 H4 3.2454 no .
C9 H2 3.2277 no .
C9 H8 3.0062 no .
C10 H3 3.2697 no .
C10 H4 3.2658 no .
C10 H5 2.9143 no .
C11 H5 2.7050 no .
C11 H8 2.4871 no .
C12 H3 3.2449 no .
C12 H5 3.4897 no .
C14 H6 3.2679 no .
C14 H8 3.5529 no .
C15 H8 3.3489 no .
C15 H9 3.0436 no .
C16 H5 3.2715 no .
C16 H6 3.2652 no .
C17 H9 2.4314 no .
C18 H5 3.2664 no .
H1 H6 3.1794 no 3_666
H2 H3 3.4414 no .
H5 H8 3.2385 no .
H7 H8 3.2623 no .
H7 H9 2.9585 no 3_666
H10 H12 3.4074 no .
H10 H13 2.7239 no .
H10 H14 3.2186 no .
H10 H16 2.7238 no .
H11 H14 3.1294 no .
H11 H16 3.0684 no .
H11 H24 2.8743 no .
H11 H25 3.1725 no .
H12 H16 3.3169 no .
H12 H18 2.6025 no .
H12 H20 3.5679 no .
H12 H21 3.3889 no .
H13 H14 3.1063 no .
H13 H18 2.7914 no .
H14 H18 3.3393 no .
H15 H18 3.3918 no .
H15 H19 3.4340 no .
H15 H22 3.0765 no .
H15 H23 3.0883 no .
H16 H21 3.1202 no .
H16 H24 3.2350 no .
H17 H20 3.5295 no .
H17 H21 2.5152 no .
H17 H24 2.7612 no .
H18 H20 3.1800 no .
H18 H22 3.3669 no .
H19 H20 2.6565 no .
H19 H22 2.3142 no .
H19 H23 3.4828 no .
H20 H22 3.1158 no .
H22 H25 3.3421 no .
H23 H24 3.3352 no .
H23 H25 2.2769 no .
S1 H5 3.3790 no 4_555
S2 H3 3.4975 no 3_656
S3 H24 3.5329 no 4_554
S3 H25 3.5949 no 4_554
S3 H28 3.0004 no 3_666
S3 H29 3.0209 no 3_666
S3 H36 3.2159 no 3_666
S3 H37 3.4459 no .
S4 H15 3.2108 no 4_554
S4 H17 3.1154 no 1_655
S4 H18 2.9707 no 2_646
S4 H27 3.0579 no 4_554
S4 H28 3.0834 no 2_646
S4 H31 2.8262 no 1_655
S5 H7 3.1885 no 3_656
S5 H10 2.9465 no 3_656
S5 H16 3.1348 no 3_656
S5 H20 2.9595 no 4_554
S5 H34 3.0830 no 3_656
S6 H13 3.1009 no 4_454
S6 H14 3.1690 no 4_454
S6 H26 3.0046 no 2_546
S6 H27 3.5707 no 2_546
S6 H35 2.8959 no .
O1 H6 3.5162 no 4_555
O1 H33 2.9414 no .
O2 H33 2.9571 no .
O2 H36 3.4993 no .
O2 H36 3.2428 no 3_666
O2 H37 3.1131 no 3_666
O3 H28 2.8529 no 3_666
O3 H29 2.6808 no 3_666
O3 H33 2.9815 no 3_666
O3 H37 3.4307 no .
O4 H14 3.1189 no 4_554
O4 H15 1.9965 no 4_554
O4 H17 3.4974 no 1_655
O4 H22 3.5842 no 4_554
O4 H23 3.4156 no 4_554
O4 H27 3.4848 no 4_554
O4 H30 3.0831 no 1_655
O4 H31 1.9308 no 1_655
O5 H12 3.4439 no 2_646
O5 H13 3.4096 no 2_646
O5 H15 3.4500 no 4_554
O5 H18 1.9122 no 2_646
O5 H19 2.9275 no 2_646
O5 H22 3.5245 no 4_554
O5 H26 3.0452 no 4_554
O5 H27 1.8828 no 4_554
O5 H28 3.1744 no 2_646
O6 H4 3.3485 no 4_555
O6 H16 3.2376 no 1_655
O6 H17 1.9941 no 1_655
O6 H18 3.2283 no 2_646
O6 H21 3.1553 no 1_655
O6 H24 3.4589 no 1_655
O6 H28 2.1164 no 2_646
O6 H29 3.3954 no 2_646
O6 H31 2.7571 no 1_655
O7 H10 3.0750 no 3_656
O7 H16 2.0147 no 3_656
O7 H17 3.1442 no 3_656
O7 H19 2.9910 no 4_554
O7 H20 2.2362 no 4_554
O7 H21 3.3668 no 4_554
O7 H26 3.1582 no 4_554
O7 H34 2.2180 no 3_656
O7 H35 3.5114 no 3_656
O8 H1 3.2548 no 4_454
O8 H6 2.6555 no 2_545
O8 H7 3.4413 no 3_656
O8 H10 1.9577 no 3_656
O8 H11 2.9615 no 3_656
O8 H13 3.4731 no 3_656
O8 H16 3.4111 no 3_656
O8 H20 3.0456 no 4_554
O8 H21 3.3874 no 4_554
O9 H7 2.1180 no 3_656
O9 H32 2.7233 no 3_656
O9 H33 2.2540 no 3_656
O9 H34 2.9468 no 3_656
O10 H2 3.3648 no 3_656
O10 H9 2.5868 no 2_545
O10 H12 3.0363 no 4_454
O10 H13 1.9536 no 4_454
O10 H14 3.4161 no 4_454
O10 H26 3.5349 no 2_546
O10 H27 3.5948 no 2_546
O11 H10 3.4763 no 4_454
O11 H13 3.2802 no 4_454
O11 H14 2.0880 no 4_454
O11 H15 3.2835 no 4_454
O11 H26 3.3049 no 2_546
O11 H34 3.2536 no .
O11 H35 2.0442 no .
O12 H2 2.8134 no 3_656
O12 H3 2.4845 no 3_656
O12 H26 2.0421 no 2_546
O12 H27 2.9699 no 2_546
O12 H34 3.1783 no .
O12 H35 2.7914 no .
O13 H21 3.3900 no 2_546
O13 H30 3.3572 no 2_546
O13 H31 3.2810 no 2_546
O14 H28 2.9910 no .
O14 H29 2.8656 no .
O15 H35 3.5446 no 4_555
O16 H20 3.3706 no 2_546
O16 H28 3.2695 no 2_546
O16 H30 3.2611 no .
O16 H31 3.3060 no .
O16 H34 3.3009 no .
O17 H16 3.4760 no 2_556
O17 H17 3.4576 no 2_556
O17 H26 3.2549 no .
O17 H27 3.0629 no .
O17 H27 3.5339 no 3_667
O18 H4 2.9809 no 4_455
O18 H10 3.5992 no 2_556
O18 H11 3.4734 no 2_556
O18 H16 3.4677 no 2_556
O18 H30 3.2217 no .
O18 H31 3.1311 no .
O19 H2 3.5041 no 4_455
O19 H26 3.2129 no .
O19 H27 3.0558 no .
O20 H28 2.9899 no 2_546
O20 H29 3.0104 no 2_546
O20 H30 3.1796 no 2_546
O21 H2 2.6892 no 4_455
O21 H3 3.4033 no 4_455
O21 H18 3.1507 no .
O21 H19 1.9356 no .
O21 H22 2.0273 no .
O21 H23 3.2393 no .
O21 H34 3.2294 no 2_556
O21 H35 3.5270 no 2_556
O22 H9 3.4955 no 3_666
O22 H12 1.9236 no .
O22 H13 2.9880 no .
O22 H17 3.0952 no 2_556
O22 H18 3.4874 no .
O22 H24 1.9405 no 2_556
O22 H25 3.0291 no 2_556
O22 H30 3.4960 no .
O22 H32 2.8537 no .
O22 H33 3.0414 no .
O23 H10 2.9941 no 2_556
O23 H11 2.0540 no 2_556
O23 H16 3.5564 no .
O23 H17 3.0907 no .
O23 H20 3.1283 no .
O23 H21 1.9597 no .
O23 H24 3.2112 no 2_556
O23 H34 3.2008 no .
O23 H35 3.1858 no .
O24 H7 3.4512 no .
O24 H8 3.4830 no .
O24 H24 3.4497 no 2_556
O24 H25 3.5793 no 2_556
O24 H28 3.3196 no .
O24 H29 2.0598 no .
O24 H34 3.0669 no .
O24 H35 3.0774 no .
O24 H36 1.9307 no .
O24 H37 3.0415 no .
O25 H14 3.5056 no 4_454
O25 H16 3.3004 no .
O25 H26 3.2973 no 2_546
O25 H29 3.4110 no .
O25 H30 1.9306 no .
O25 H31 2.9938 no .
O25 H32 1.8988 no .
O25 H33 3.2116 no .
O26 H8 3.4905 no .
O26 H8 1.9237 no 3_666
O26 H32 3.1199 no .
O26 H33 3.1674 no .
O26 H36 3.1736 no 3_666
O26 H37 3.2370 no 3_666
O27A H8 3.0040 no 3_666
O27A H22 3.1633 no 2_556
O27A H23 1.8841 no 2_556
O27A H24 3.1951 no 2_556
O27A H25 1.9637 no 2_556
O27A H36 2.9510 no .
O27A H37 3.2047 no .
O27B H8 3.5157 no 3_666
O27B H15 3.5426 no 2_556
O27B H22 3.2882 no 2_556
O27B H23 2.0548 no 2_556
O27B H24 3.2868 no 2_556
O27B H25 2.0117 no 2_556
O27B H36 3.2678 no .
O27B H37 3.4709 no .
O28A H1 3.0782 no 3_666
O28A H6 2.8738 no .
O28A H10 3.1625 no 4_454
O28A H11 3.0193 no 4_454
O28A H14 3.5982 no 4_454
O28A H25 3.5188 no 2_556
O28A H31 3.1052 no 3_566
O28B H10 3.3817 no 4_454
O28B H11 2.9735 no 4_454
O28B H14 3.1852 no 4_454
O28B H15 3.3514 no 2_556
O28B H25 3.1705 no 2_556
O28B H31 3.1200 no 3_566
O28B H35 3.3961 no .
C1 H23 3.5590 no 4_554
C2 H4 3.1245 no 4_555
C6 H9 3.5746 no 4_555
C6 H22 3.3516 no 4_554
C6 H23 3.3188 no 4_554
C6 H26 3.4717 no 4_554
C6 H27 3.2370 no 4_554
C7 H20 3.2478 no 4_554
C7 H22 3.3905 no 4_554
C8 H22 3.3537 no 4_554
C8 H26 3.2301 no 4_554
C9 H3 3.3973 no 3_656
C9 H22 3.5347 no 4_554
C9 H23 3.5300 no 4_554
C10 H3 3.5486 no 3_656
C10 H23 3.3099 no 4_554
C11 H23 3.3502 no 4_554
C12 H1 3.1808 no 4_454
C12 H20 3.2638 no 4_554
C12 H22 3.5816 no 4_554
C13 H37 3.0799 no .
C14 H36 3.4301 no .
C14 H37 2.7485 no .
C15 H36 3.5294 no .
C15 H37 2.5364 no .
C16 H37 2.6934 no .
C17 H37 3.0228 no .
C18 H37 3.2177 no .
H1 O8 3.2548 no 4_555
H1 O28A 3.0782 no 3_666
H1 C12 3.1808 no 4_555
H1 H4 2.3623 no 4_555
H1 H31 3.5453 no 1_655
H2 O10 3.3648 no 3_656
H2 O12 2.8134 no 3_656
H2 O19 3.5041 no 4_554
H2 O21 2.6892 no 4_554
H2 H9 3.5193 no 4_555
H2 H22 2.9803 no 4_554
H2 H23 3.3086 no 4_554
H2 H26 2.5921 no 4_554
H2 H27 2.4774 no 4_554
H3 S2 3.4975 no 3_656
H3 O12 2.4845 no 3_656
H3 O21 3.4033 no 4_554
H3 C9 3.3973 no 3_656
H3 C10 3.5486 no 3_656
H3 H5 3.0497 no 3_656
H3 H26 2.8885 no 4_554
H3 H34 3.5676 no 3_656
H4 O6 3.3485 no 4_454
H4 O18 2.9809 no 4_554
H4 C2 3.1245 no 4_454
H4 H1 2.3623 no 4_454
H4 H20 2.9851 no 4_554
H4 H21 3.1659 no 4_554
H5 S1 3.3790 no 4_454
H5 H3 3.0497 no 3_656
H5 H37 3.2354 no .
H6 O1 3.5162 no 4_454
H6 O8 2.6555 no 2_555
H6 O28A 2.8738 no .
H6 H7 3.4601 no 4_454
H6 H10 3.3321 no 4_454
H7 S5 3.1885 no 3_656
H7 O8 3.4413 no 3_656
H7 O9 2.1180 no 3_656
H7 O24 3.4512 no .
H7 H6 3.4601 no 4_555
H7 H33 2.6604 no .
H8 O24 3.4830 no .
H8 O26 3.4905 no .
H8 O26 1.9237 no 3_666
H8 O27A 3.0040 no 3_666
H8 O27B 3.5157 no 3_666
H8 H33 3.1122 no .
H8 H36 3.1496 no .
H8 H36 2.4354 no 3_666
H8 H37 3.2155 no .
H8 H37 2.4443 no 3_666
H9 O10 2.5868 no 2_555
H9 O22 3.4955 no 3_666
H9 C6 3.5746 no 4_454
H9 H2 3.5193 no 4_454
H9 H13 3.3409 no 3_666
H9 H28 3.2996 no 3_666
H9 H29 3.0677 no 3_666
H9 H33 3.1363 no 3_666
H10 S5 2.9465 no 3_656
H10 O7 3.0750 no 3_656
H10 O8 1.9577 no 3_656
H10 O11 3.4763 no 4_555
H10 O18 3.5992 no 2_546
H10 O23 2.9941 no 2_546
H10 O28A 3.1625 no 4_555
H10 O28B 3.3817 no 4_555
H10 H6 3.3321 no 4_555
H10 H20 3.2965 no 2_546
H10 H21 3.2401 no 2_546
H10 H31 3.4251 no 2_546
H11 O8 2.9615 no 3_656
H11 O18 3.4734 no 2_546
H11 O23 2.0540 no 2_546
H11 O28A 3.0193 no 4_555
H11 O28B 2.9735 no 4_555
H11 H20 3.3741 no 2_546
H11 H21 2.9066 no 2_546
H11 H30 2.6294 no 2_546
H11 H31 2.5985 no 2_546
H12 O5 3.4439 no 2_656
H12 O10 3.0363 no 4_555
H12 O22 1.9236 no .
H12 H28 2.2539 no .
H12 H29 2.1583 no .
H12 H32 3.5762 no .
H12 H33 3.5801 no .
H13 S6 3.1009 no 4_555
H13 O5 3.4096 no 2_656
H13 O8 3.4731 no 3_656
H13 O10 1.9536 no 4_555
H13 O11 3.2802 no 4_555
H13 O22 2.9880 no .
H13 H9 3.3409 no 3_666
H13 H28 3.1530 no .
H13 H29 3.0543 no .
H14 S6 3.1690 no 4_555
H14 O4 3.1189 no 4_455
H14 O10 3.4161 no 4_555
H14 O11 2.0880 no 4_555
H14 O25 3.5056 no 4_555
H14 O28A 3.5982 no 4_555
H14 O28B 3.1852 no 4_555
H14 H26 3.5703 no 3_667
H14 H27 3.5103 no 3_667
H14 H35 2.8903 no 4_555
H15 S4 3.2108 no 4_455
H15 O4 1.9965 no 4_455
H15 O5 3.4500 no 4_455
H15 O11 3.2835 no 4_555
H15 O27B 3.5426 no 2_546
H15 O28B 3.3514 no 2_546
H15 H27 3.5534 no .
H15 H31 3.0644 no 4_555
H15 H35 3.5040 no 4_555
H16 S5 3.1348 no 3_656
H16 O6 3.2376 no 1_455
H16 O7 2.0147 no 3_656
H16 O8 3.4111 no 3_656
H16 O17 3.4760 no 2_546
H16 O18 3.4677 no 2_546
H16 O23 3.5564 no .
H16 O25 3.3004 no .
H16 H19 3.4561 no 2_546
H16 H20 2.8438 no 2_546
H16 H21 3.5513 no 2_546
H16 H30 3.2940 no .
H16 H31 3.5283 no .
H16 H34 2.7981 no .
H17 S4 3.1154 no 1_455
H17 O4 3.4974 no 1_455
H17 O6 1.9941 no 1_455
H17 O7 3.1442 no 3_656
H17 O17 3.4576 no 2_546
H17 O22 3.0952 no 2_546
H17 O23 3.0907 no .
H17 H18 3.4599 no 2_546
H17 H19 3.5692 no 2_546
H17 H20 3.5517 no 2_546
H17 H28 2.7278 no 2_546
H17 H30 3.1432 no .
H17 H31 2.8772 no .
H17 H34 3.4397 no .
H18 S4 2.9707 no 2_656
H18 O5 1.9122 no 2_656
H18 O6 3.2283 no 2_656
H18 O21 3.1507 no .
H18 O22 3.4874 no .
H18 H17 3.4599 no 2_556
H18 H27 3.3629 no .
H18 H27 2.8352 no 3_667
H18 H28 3.2449 no .
H19 O5 2.9275 no 2_656
H19 O7 2.9910 no 4_455
H19 O21 1.9356 no .
H19 H16 3.4561 no 2_556
H19 H17 3.5692 no 2_556
H19 H26 2.4915 no .
H19 H27 2.3720 no .
H19 H27 3.5946 no 3_667
H19 H34 3.5976 no 2_556
H20 S5 2.9595 no 4_455
H20 O7 2.2361 no 4_455
H20 O8 3.0456 no 4_455
H20 O16 3.3706 no 2_556
H20 O23 3.1283 no .
H20 C7 3.2478 no 4_455
H20 C12 3.2638 no 4_455
H20 H4 2.9851 no 4_455
H20 H10 3.2965 no 2_556
H20 H11 3.3741 no 2_556
H20 H16 2.8438 no 2_556
H20 H17 3.5517 no 2_556
H20 H31 3.5905 no .
H21 O6 3.1553 no 1_455
H21 O7 3.3668 no 4_455
H21 O8 3.3874 no 4_455
H21 O13 3.3900 no 2_556
H21 O23 1.9597 no .
H21 H4 3.1659 no 4_455
H21 H10 3.2401 no 2_556
H21 H11 2.9066 no 2_556
H21 H16 3.5513 no 2_556
H21 H30 2.4560 no .
H21 H31 2.3484 no .
H22 O4 3.5842 no 4_455
H22 O5 3.5245 no 4_455
H22 O21 2.0273 no .
H22 O27A 3.1633 no 2_546
H22 O27B 3.2882 no 2_546
H22 C6 3.3516 no 4_455
H22 C7 3.3905 no 4_455
H22 C8 3.3537 no 4_455
H22 C9 3.5347 no 4_455
H22 C12 3.5816 no 4_455
H22 H2 2.9803 no 4_455
H22 H26 2.4837 no .
H22 H27 2.3969 no .
H23 O4 3.4156 no 4_455
H23 O21 3.2393 no .
H23 O27A 1.8841 no 2_546
H23 O27B 2.0548 no 2_546
H23 C1 3.5590 no 4_455
H23 C6 3.3188 no 4_455
H23 C9 3.5300 no 4_455
H23 C10 3.3099 no 4_455
H23 C11 3.3502 no 4_455
H23 H2 3.3086 no 4_455
H23 H27 3.4414 no .
H24 S3 3.5329 no 4_455
H24 O6 3.4589 no 1_455
H24 O22 1.9405 no 2_546
H24 O23 3.2112 no 2_546
H24 O24 3.4497 no 2_546
H24 O27A 3.1951 no 2_546
H24 O27B 3.2868 no 2_546
H24 H28 2.2347 no 2_546
H24 H29 2.2833 no 2_546
H24 H30 2.9709 no 2_546
H24 H32 3.2898 no 2_546
H25 S3 3.5949 no 4_455
H25 O22 3.0291 no 2_546
H25 O24 3.5793 no 2_546
H25 O27A 1.9637 no 2_546
H25 O27B 2.0117 no 2_546
H25 O28A 3.5188 no 2_546
H25 O28B 3.1705 no 2_546
H25 H28 3.3279 no 2_546
H25 H29 3.1144 no 2_546
H25 H30 3.3633 no 2_546
H25 H32 3.4172 no 2_546
H26 S6 3.0046 no 2_556
H26 O5 3.0452 no 4_455
H26 O7 3.1582 no 4_455
H26 O10 3.5349 no 2_556
H26 O11 3.3049 no 2_556
H26 O12 2.0421 no 2_556
H26 O17 3.2549 no .
H26 O19 3.2129 no .
H26 O25 3.2973 no 2_556
H26 C6 3.4717 no 4_455
H26 C8 3.2301 no 4_455
H26 H2 2.5921 no 4_455
H26 H3 2.8885 no 4_455
H26 H14 3.5703 no 3_667
H26 H19 2.4915 no .
H26 H22 2.4837 no .
H26 H34 2.8211 no 2_556
H26 H35 3.0188 no 2_556
H27 S4 3.0579 no 4_455
H27 S6 3.5707 no 2_556
H27 O4 3.4848 no 4_455
H27 O5 1.8828 no 4_455
H27 O10 3.5948 no 2_556
H27 O12 2.9699 no 2_556
H27 O17 3.0629 no .
H27 O17 3.5339 no 3_667
H27 O19 3.0558 no .
H27 C6 3.2370 no 4_455
H27 H2 2.4774 no 4_455
H27 H14 3.5103 no 3_667
H27 H15 3.5534 no .
H27 H18 3.3629 no .
H27 H18 2.8352 no 3_667
H27 H19 2.3720 no .
H27 H19 3.5946 no 3_667
H27 H22 2.3969 no .
H27 H23 3.4414 no .
H28 S3 3.0004 no 3_666
H28 S4 3.0834 no 2_656
H28 O3 2.8529 no 3_666
H28 O5 3.1744 no 2_656
H28 O6 2.1164 no 2_656
H28 O14 2.9910 no .
H28 O16 3.2695 no 2_556
H28 O20 2.9899 no 2_556
H28 O24 3.3196 no .
H28 H9 3.2996 no 3_666
H28 H12 2.2539 no .
H28 H13 3.1530 no .
H28 H17 2.7278 no 2_556
H28 H18 3.2449 no .
H28 H24 2.2347 no 2_556
H28 H25 3.3279 no 2_556
H28 H32 3.5278 no .
H28 H33 3.5112 no .
H29 S3 3.0209 no 3_666
H29 O3 2.6808 no 3_666
H29 O6 3.3954 no 2_656
H29 O14 2.8656 no .
H29 O20 3.0104 no 2_556
H29 O24 2.0598 no .
H29 O25 3.4110 no .
H29 H9 3.0677 no 3_666
H29 H12 2.1583 no .
H29 H13 3.0543 no .
H29 H24 2.2833 no 2_556
H29 H25 3.1144 no 2_556
H29 H32 2.2579 no .
H29 H33 2.2740 no .
H29 H36 3.4685 no .
H30 O4 3.0831 no 1_455
H30 O13 3.3572 no 2_556
H30 O16 3.2611 no .
H30 O18 3.2217 no .
H30 O20 3.1796 no 2_556
H30 O22 3.4960 no .
H30 O25 1.9306 no .
H30 H11 2.6294 no 2_556
H30 H16 3.2940 no .
H30 H17 3.1432 no .
H30 H21 2.4560 no .
H30 H24 2.9709 no 2_556
H30 H25 3.3633 no 2_556
H30 H32 3.2607 no .
H30 H34 2.3882 no .
H30 H35 2.3513 no .
H31 S4 2.8262 no 1_455
H31 O4 1.9308 no 1_455
H31 O6 2.7571 no 1_455
H31 O13 3.2810 no 2_556
H31 O16 3.3060 no .
H31 O18 3.1311 no .
H31 O25 2.9938 no .
H31 O28A 3.1052 no 3_566
H31 O28B 3.1200 no 3_566
H31 H1 3.5453 no 1_455
H31 H10 3.4251 no 2_556
H31 H11 2.5985 no 2_556
H31 H15 3.0644 no 4_454
H31 H16 3.5283 no .
H31 H17 2.8772 no .
H31 H20 3.5905 no .
H31 H21 2.3484 no .
H31 H34 3.2781 no .
H31 H35 3.2694 no .
H32 O9 2.7233 no 3_656
H32 O22 2.8537 no .
H32 O25 1.8988 no .
H32 O26 3.1199 no .
H32 H12 3.5762 no .
H32 H24 3.2898 no 2_556
H32 H25 3.4172 no 2_556
H32 H28 3.5278 no .
H32 H29 2.2579 no .
H32 H30 3.2607 no .
H32 H34 2.2101 no .
H32 H35 2.2030 no .
H32 H36 2.4305 no .
H32 H37 3.4120 no .
H33 O1 2.9414 no .
H33 O2 2.9571 no .
H33 O3 2.9815 no 3_666
H33 O9 2.2540 no 3_656
H33 O22 3.0414 no .
H33 O25 3.2116 no .
H33 O26 3.1674 no .
H33 H7 2.6604 no .
H33 H8 3.1122 no .
H33 H9 3.1363 no 3_666
H33 H12 3.5801 no .
H33 H28 3.5112 no .
H33 H29 2.2740 no .
H33 H34 3.2966 no .
H33 H35 3.5581 no .
H33 H36 2.4046 no .
H33 H37 3.4473 no .
H34 S5 3.0830 no 3_656
H34 O7 2.2180 no 3_656
H34 O9 2.9468 no 3_656
H34 O11 3.2536 no .
H34 O12 3.1783 no .
H34 O16 3.3009 no .
H34 O21 3.2294 no 2_546
H34 O23 3.2008 no .
H34 O24 3.0669 no .
H34 H3 3.5676 no 3_656
H34 H16 2.7981 no .
H34 H17 3.4397 no .
H34 H19 3.5976 no 2_546
H34 H26 2.8211 no 2_546
H34 H30 2.3882 no .
H34 H31 3.2781 no .
H34 H32 2.2101 no .
H34 H33 3.2966 no .
H35 S6 2.8959 no .
H35 O7 3.5114 no 3_656
H35 O11 2.0442 no .
H35 O12 2.7914 no .
H35 O15 3.5446 no 4_454
H35 O21 3.5270 no 2_546
H35 O23 3.1858 no .
H35 O24 3.0774 no .
H35 O28B 3.3961 no .
H35 H14 2.8903 no 4_454
H35 H15 3.5040 no 4_454
H35 H26 3.0188 no 2_546
H35 H30 2.3513 no .
H35 H31 3.2694 no .
H35 H32 2.2030 no .
H35 H33 3.5581 no .
H36 S3 3.2159 no 3_666
H36 O2 3.4993 no .
H36 O2 3.2428 no 3_666
H36 O24 1.9307 no .
H36 O26 3.1736 no 3_666
H36 O27A 2.9510 no .
H36 O27B 3.2678 no .
H36 C14 3.4301 no .
H36 C15 3.5294 no .
H36 H8 3.1496 no .
H36 H8 2.4354 no 3_666
H36 H29 3.4685 no .
H36 H32 2.4305 no .
H36 H33 2.4046 no .
H36 H36 3.2595 no 3_666
H36 H37 3.0957 no 3_666
H37 S3 3.4459 no .
H37 O2 3.1131 no 3_666
H37 O3 3.4307 no .
H37 O24 3.0415 no .
H37 O26 3.2370 no 3_666
H37 O27A 3.2047 no .
H37 O27B 3.4709 no .
H37 C13 3.0799 no .
H37 C14 2.7485 no .
H37 C15 2.5364 no .
H37 C16 2.6934 no .
H37 C17 3.0228 no .
H37 C18 3.2177 no .
H37 H5 3.2354 no .
H37 H8 3.2155 no .
H37 H8 2.4443 no 3_666
H37 H32 3.4120 no .
H37 H33 3.4473 no .
H37 H36 3.0957 no 3_666
H37 H37 3.3987 no 3_666

loop_
_geom_hbond_atom_site_label_D
_geom_hbond_atom_site_label_H
_geom_hbond_atom_site_label_A
_geom_hbond_site_symmetry_A
_geom_hbond_distance_DA
_geom_hbond_distance_DH
_geom_hbond_distance_HA
_geom_hbond_angle_DHA
_geom_hbond_publ_flag
O1 H7 S2 . 3.062(2) 0.820 2.548 121.9 no
O1 H7 O9 3_656 2.825(3) 0.820 2.118 144.3 no
O2 H8 S3 . 3.103(2) 0.820 2.680 113.8 no
O2 H8 O26 3_666 2.682(3) 0.820 1.924 153.4 no
O3 H9 S1 3_666 3.0321(19) 0.820 2.523 121.4 no
O3 H9 O1 3_666 2.943(3) 0.820 2.385 126.1 no
O13 H10 O8 3_656 2.720(4) 0.771 1.958 169.9 no
O13 H11 O23 2_546 2.771(3) 0.732 2.054 166.4 no
O14 H12 O22 . 2.700(3) 0.783 1.924 170.8 no
O14 H13 O10 4_555 2.708(3) 0.756 1.954 175.5 no
O15 H14 O11 4_555 2.854(4) 0.773 2.088 170.5 no
O15 H15 O4 4_455 2.795(4) 0.803 1.997 172.9 no
O16 H16 O7 3_656 2.770(4) 0.756 2.015 176.9 no
O16 H17 O6 1_455 2.783(3) 0.800 1.994 168.7 no
O17 H18 O5 2_656 2.707(4) 0.845 1.912 156.2 no
O17 H19 O21 . 2.684(4) 0.772 1.936 163.3 no
O18 H20 O7 4_455 2.983(3) 0.765 2.236 165.5 no
O18 H21 O23 . 2.759(3) 0.803 1.960 173.4 no
O19 H22 O21 . 2.736(3) 0.733 2.027 162.8 no
O19 H23 O27A 2_546 2.702(4) 0.858 1.884 159.0 no
O19 H23 O27B 2_546 2.828(12) 0.858 2.055 149.6 no
O20 H24 O22 2_546 2.738(3) 0.811 1.941 167.8 no
O20 H25 O27A 2_546 2.701(5) 0.754 1.964 165.8 no
O20 H25 O27B 2_546 2.733(13) 0.754 2.012 160.2 no
O21 H26 O12 2_556 2.735(4) 0.725 2.042 160.2 no
O21 H27 O5 4_455 2.735(3) 0.885 1.883 160.8 no
O22 H28 O6 2_656 2.867(3) 0.800 2.116 156.4 no
O22 H29 O24 . 2.793(4) 0.786 2.060 155.3 no
O23 H30 O25 . 2.805(4) 0.887 1.931 168.2 no
O23 H31 O4 1_455 2.789(3) 0.863 1.931 172.4 no
O24 H32 O25 . 2.801(5) 0.904 1.899 175.5 no
O24 H33 O9 3_656 2.803(3) 0.792 2.254 127.1 no
O25 H34 O7 3_656 2.992(3) 0.799 2.218 163.1 no
O25 H35 O11 . 2.874(3) 0.831 2.044 178.1 no
O26 H36 O24 . 2.682(4) 0.765 1.931 166.8 no

loop_
_geom_torsion_atom_site_label_1
_geom_torsion_atom_site_label_2
_geom_torsion_atom_site_label_3
_geom_torsion_atom_site_label_4
_geom_torsion
_geom_torsion_publ_flag
_geom_torsion_site_symmetry_1
_geom_torsion_site_symmetry_3
_geom_torsion_site_symmetry_4
C3 S1 C17 C16 100.31(19) no . 3_666 3_666
C3 S1 C17 C18 -84.20(19) no . 3_666 3_666
C17 S1 C3 C2 100.44(18) no 3_666 . .
C17 S1 C3 C4 -85.60(19) no 3_666 . .
C5 S2 C9 C8 116.76(19) no . . .
C5 S2 C9 C10 -65.3(2) no . . .
C9 S2 C5 C4 110.80(18) no . . .
C9 S2 C5 C6 -71.82(19) no . . .
C11 S3 C15 C14 13.2(3) no . . .
C11 S3 C15 C16 -168.34(15) no . . .
C15 S3 C11 C10 -85.81(19) no . . .
C15 S3 C11 C12 101.18(19) no . . .
O4 S4 C1 C2 -71.37(18) no . . .
O4 S4 C1 C6 107.40(18) no . . .
O5 S4 C1 C2 168.94(16) no . . .
O5 S4 C1 C6 -12.3(2) no . . .
O6 S4 C1 C2 48.3(2) no . . .
O6 S4 C1 C6 -132.89(17) no . . .
O7 S5 C7 C8 -79.8(2) no . . .
O7 S5 C7 C12 99.88(19) no . . .
O8 S5 C7 C8 161.82(18) no . . .
O8 S5 C7 C12 -18.5(3) no . . .
O9 S5 C7 C8 39.8(2) no . . .
O9 S5 C7 C12 -140.51(18) no . . .
O10 S6 C13 C14 -114.69(18) no . . .
O10 S6 C13 C18 64.4(2) no . . .
O11 S6 C13 C14 125.53(17) no . . .
O11 S6 C13 C18 -55.38(19) no . . .
O12 S6 C13 C14 7.2(2) no . . .
O12 S6 C13 C18 -173.75(17) no . . .
S4 C1 C2 C3 178.75(15) no . . .
S4 C1 C6 C5 -175.72(15) no . . .
C2 C1 C6 C5 3.0(4) no . . .
C6 C1 C2 C3 -0.0(4) no . . .
C1 C2 C3 S1 171.50(19) no . . .
C1 C2 C3 C4 -2.5(4) no . . .
S1 C3 C4 O1 7.6(3) no . . .
S1 C3 C4 C5 -171.85(15) no . . .
C2 C3 C4 O1 -178.5(2) no . . .
C2 C3 C4 C5 2.0(4) no . . .
O1 C4 C5 S2 -1.1(4) no . . .
O1 C4 C5 C6 -178.4(2) no . . .
C3 C4 C5 S2 178.41(18) no . . .
C3 C4 C5 C6 1.0(4) no . . .
S2 C5 C6 C1 179.09(15) no . . .
C4 C5 C6 C1 -3.5(4) no . . .
S5 C7 C8 C9 -179.15(16) no . . .
S5 C7 C12 C11 178.82(16) no . . .
C8 C7 C12 C11 -1.5(4) no . . .
C12 C7 C8 C9 1.2(4) no . . .
C7 C8 C9 S2 178.3(2) no . . .
C7 C8 C9 C10 0.3(4) no . . .
S2 C9 C10 O2 -0.1(4) no . . .
S2 C9 C10 C11 -179.28(16) no . . .
C8 C9 C10 O2 177.9(3) no . . .
C8 C9 C10 C11 -1.3(4) no . . .
O2 C10 C11 S3 9.0(4) no . . .
O2 C10 C11 C12 -178.1(3) no . . .
C9 C10 C11 S3 -171.9(2) no . . .
C9 C10 C11 C12 1.0(4) no . . .
S3 C11 C12 C7 173.46(16) no . . .
C10 C11 C12 C7 0.4(4) no . . .
S6 C13 C14 C15 178.70(15) no . . .
S6 C13 C18 C17 -179.48(15) no . . .
C14 C13 C18 C17 -0.4(4) no . . .
C18 C13 C14 C15 -0.4(4) no . . .
C13 C14 C15 S3 178.74(19) no . . .
C13 C14 C15 C16 0.4(4) no . . .
S3 C15 C16 O3 2.2(3) no . . .
S3 C15 C16 C17 -178.14(15) no . . .
C14 C15 C16 O3 -179.3(2) no . . .
C14 C15 C16 C17 0.4(4) no . . .
O3 C16 C17 S1 3.0(4) no . . 3_666
O3 C16 C17 C18 178.47(19) no . . .
C15 C16 C17 S1 -176.67(18) no . . 3_666
C15 C16 C17 C18 -1.2(4) no . . .
S1 C17 C18 C13 176.57(15) no 3_666 . .
C16 C17 C18 C13 1.2(4) no . . .
